data_7016766
loop_
_publ_author_name
'Li, Jiaye'
'Stasch, Andreas'
'Schenk, Christian'
'Jones, Cameron'

_publ_section_title
;
 Extremely bulky amido-group 14 element chloride complexes: Potential
 synthons for low oxidation state main group chemistry.
;
_journal_issue 40
_journal_name_full 'Dalton transactions (Cambridge, England : 2003)'
_journal_page_first 10448
_journal_page_last 10456
_journal_paper_doi 10.1039/c1dt10678c
_journal_volume 40
_journal_year 2011
_chemical_formula_sum 'C36 H36 Cl Ge N Si'
_chemical_formula_weight 618.79
_chemical_name_systematic
;
?
;
_space_group_IT_number 2
_symmetry_cell_setting triclinic
_symmetry_space_group_name_Hall '-P 1'
_symmetry_space_group_name_H-M 'P -1'
_atom_sites_solution_hydrogens geom
_atom_sites_solution_primary direct
_atom_sites_solution_secondary difmap
_audit_creation_method SHELXL-97
_cell_angle_alpha 104.22(3)
_cell_angle_beta 98.69(3)
_cell_angle_gamma 104.60(3)
_cell_formula_units_Z 4
_cell_length_a 9.839(2)
_cell_length_b 18.298(4)
_cell_length_c 19.291(4)
_cell_measurement_temperature 173(2)
_cell_volume 3172.8(15)
_computing_structure_refinement 'SHELXL-97 (Sheldrick, 1997)'
_computing_structure_solution 'SHELXS-97 (Sheldrick, 1990)'
_diffrn_ambient_temperature 173(2)
_diffrn_measured_fraction_theta_full 0.996
_diffrn_measured_fraction_theta_max 0.996
_diffrn_measurement_device_type 'Oxford Gemini Ultra'
_diffrn_radiation_monochromator graphite
_diffrn_radiation_source 'Enhance (Mo) X-ray Source'
_diffrn_radiation_type MoK\a
_diffrn_radiation_wavelength 0.71073
_diffrn_reflns_av_R_equivalents 0.0443
_diffrn_reflns_av_sigmaI/netI 0.0706
_diffrn_reflns_limit_h_max 11
_diffrn_reflns_limit_h_min -11
_diffrn_reflns_limit_k_max 21
_diffrn_reflns_limit_k_min -21
_diffrn_reflns_limit_l_max 22
_diffrn_reflns_limit_l_min -22
_diffrn_reflns_number 21013
_diffrn_reflns_theta_full 25.00
_diffrn_reflns_theta_max 25.00
_diffrn_reflns_theta_min 2.94
_exptl_absorpt_coefficient_mu 1.113
_exptl_absorpt_correction_T_max 0.872
_exptl_absorpt_correction_T_min 0.763
_exptl_absorpt_correction_type multi-scan
_exptl_absorpt_process_details 'SCALE3 ABSPACK'
_exptl_crystal_colour 'pale yellow'
_exptl_crystal_density_diffrn 1.295
_exptl_crystal_density_method 'not measured'
_exptl_crystal_description block
_exptl_crystal_F_000 1288
_exptl_crystal_size_max 0.22
_exptl_crystal_size_mid 0.15
_exptl_crystal_size_min 0.12
_refine_diff_density_max 0.383
_refine_diff_density_min -0.461
_refine_diff_density_rms 0.066
_refine_ls_extinction_method none
_refine_ls_goodness_of_fit_ref 1.035
_refine_ls_hydrogen_treatment constr
_refine_ls_matrix_type full
_refine_ls_number_parameters 729
_refine_ls_number_reflns 11121
_refine_ls_number_restraints 0
_refine_ls_restrained_S_all 1.035
_refine_ls_R_factor_all 0.0850
_refine_ls_R_factor_gt 0.0457
_refine_ls_shift/su_max 0.001
_refine_ls_shift/su_mean 0.000
_refine_ls_structure_factor_coef Fsqd
_refine_ls_weighting_details 'calc w=1/[\s^2^(Fo^2^)+(0.0454P)^2^+1.6896P] where P=(Fo^2^+2Fc^2^)/3'
_refine_ls_weighting_scheme calc
_refine_ls_wR_factor_gt 0.0994
_refine_ls_wR_factor_ref 0.1129
_reflns_number_gt 7502
_reflns_number_total 11121
_reflns_threshold_expression >2sigma(I)
_cod_data_source_file c1dt10678c.txt
_cod_data_source_block compound4
_cod_original_cell_volume 3172.7(11)
_cod_original_sg_symbol_H-M P-1
_cod_database_code 7016766

loop_
_symmetry_equiv_pos_as_xyz
'x, y, z'
'-x, -y, -z'

loop_
_atom_site_label
_atom_site_type_symbol
_atom_site_fract_x
_atom_site_fract_y
_atom_site_fract_z
_atom_site_U_iso_or_equiv
_atom_site_adp_type
_atom_site_occupancy
_atom_site_symmetry_multiplicity
_atom_site_calc_flag
_atom_site_refinement_flags
Ge1 Ge 0.67777(4) 0.78622(2) 0.09310(2) 0.03308(12) Uani 1 1 d .
Cl1 Cl 0.88115(11) 0.76071(6) 0.13704(6) 0.0520(3) Uani 1 1 d .
Si1 Si 0.77331(10) 0.69614(6) -0.05296(6) 0.0330(3) Uani 1 1 d .
N1 N 0.6622(3) 0.74315(15) -0.00648(14) 0.0243(6) Uani 1 1 d .
C1 C 0.5361(3) 0.75235(18) -0.05001(17) 0.0235(8) Uani 1 1 d .
Ge2 Ge 0.58314(4) 0.71257(2) 0.39597(2) 0.03677(12) Uani 1 1 d .
Cl2 Cl 0.74237(14) 0.65330(8) 0.35581(7) 0.0753(4) Uani 1 1 d .
Si2 Si 0.80902(10) 0.72323(6) 0.54637(6) 0.0378(3) Uani 1 1 d .
N2 N 0.6592(3) 0.73972(15) 0.49645(14) 0.0250(6) Uani 1 1 d .
C2 C 0.4026(3) 0.69339(18) -0.06809(17) 0.0225(7) Uani 1 1 d .
C3 C 0.2858(3) 0.70147(19) -0.11252(19) 0.0286(8) Uani 1 1 d .
H3 H 0.1963 0.6608 -0.1260 0.034 Uiso 1 1 calc R
C4 C 0.2950(3) 0.7665(2) -0.13792(19) 0.0316(8) Uani 1 1 d .
C5 C 0.4265(3) 0.8260(2) -0.11637(18) 0.0292(8) Uani 1 1 d .
H5 H 0.4335 0.8722 -0.1316 0.035 Uiso 1 1 calc R
C6 C 0.5479(3) 0.82029(18) -0.07342(17) 0.0229(7) Uani 1 1 d .
C7 C 0.1680(4) 0.7725(2) -0.1888(2) 0.0494(11) Uani 1 1 d .
H7A H 0.1734 0.7517 -0.2399 0.074 Uiso 1 1 calc R
H7B H 0.1702 0.8280 -0.1788 0.074 Uiso 1 1 calc R
H7C H 0.0780 0.7417 -0.1806 0.074 Uiso 1 1 calc R
C8 C 0.3877(3) 0.62395(18) -0.03622(18) 0.0263(8) Uani 1 1 d .
H8 H 0.4784 0.6089 -0.0374 0.032 Uiso 1 1 calc R
C9 C 0.3802(3) 0.64850(18) 0.04435(19) 0.0279(8) Uani 1 1 d .
C10 C 0.4542(4) 0.6205(2) 0.0944(2) 0.0361(9) Uani 1 1 d .
H10 H 0.5114 0.5879 0.0783 0.043 Uiso 1 1 calc R
C11 C 0.4453(4) 0.6398(2) 0.1673(2) 0.0458(10) Uani 1 1 d .
H11 H 0.4963 0.6202 0.2008 0.055 Uiso 1 1 calc R
C12 C 0.3630(4) 0.6870(2) 0.1914(2) 0.0442(10) Uani 1 1 d .
H12 H 0.3555 0.6996 0.2412 0.053 Uiso 1 1 calc R
C13 C 0.2909(4) 0.7162(2) 0.1422(2) 0.0384(9) Uani 1 1 d .
H13 H 0.2349 0.7495 0.1586 0.046 Uiso 1 1 calc R
C14 C 0.2998(4) 0.69732(19) 0.0698(2) 0.0326(9) Uani 1 1 d .
H14 H 0.2503 0.7180 0.0368 0.039 Uiso 1 1 calc R
C15 C 0.2632(3) 0.55007(18) -0.08141(18) 0.0250(8) Uani 1 1 d .
C16 C 0.1247(3) 0.53544(19) -0.06879(19) 0.0301(8) Uani 1 1 d .
H16 H 0.1046 0.5726 -0.0309 0.036 Uiso 1 1 calc R
C17 C 0.0158(4) 0.4676(2) -0.11063(19) 0.0330(9) Uani 1 1 d .
H17 H -0.0784 0.4585 -0.1016 0.040 Uiso 1 1 calc R
C18 C 0.0444(4) 0.4132(2) -0.16556(19) 0.0349(9) Uani 1 1 d .
H18 H -0.0300 0.3664 -0.1939 0.042 Uiso 1 1 calc R
C19 C 0.1800(4) 0.4267(2) -0.1794(2) 0.0383(9) Uani 1 1 d .
H19 H 0.1994 0.3895 -0.2175 0.046 Uiso 1 1 calc R
C20 C 0.2884(4) 0.49484(19) -0.13759(19) 0.0309(8) Uani 1 1 d .
H20 H 0.3818 0.5040 -0.1476 0.037 Uiso 1 1 calc R
C21 C 0.6926(3) 0.88545(18) -0.05041(17) 0.0255(8) Uani 1 1 d .
H21 H 0.7675 0.8584 -0.0596 0.031 Uiso 1 1 calc R
C22 C 0.7307(3) 0.92809(18) 0.03138(18) 0.0240(8) Uani 1 1 d .
C23 C 0.8705(3) 0.94780(19) 0.07251(19) 0.0301(8) Uani 1 1 d .
H23 H 0.9430 0.9349 0.0489 0.036 Uiso 1 1 calc R
C24 C 0.9059(4) 0.9857(2) 0.1470(2) 0.0393(10) Uani 1 1 d .
H24 H 1.0020 0.9985 0.1742 0.047 Uiso 1 1 calc R
C25 C 0.8016(4) 1.0051(2) 0.1820(2) 0.0387(9) Uani 1 1 d .
H25 H 0.8254 1.0308 0.2334 0.046 Uiso 1 1 calc R
C26 C 0.6623(4) 0.9868(2) 0.1417(2) 0.0363(9) Uani 1 1 d .
H26 H 0.5904 1.0006 0.1653 0.044 Uiso 1 1 calc R
C27 C 0.6274(3) 0.94873(19) 0.06760(19) 0.0292(8) Uani 1 1 d .
H27 H 0.5313 0.9363 0.0406 0.035 Uiso 1 1 calc R
C28 C 0.7022(3) 0.9425(2) -0.09726(19) 0.0289(8) Uani 1 1 d .
C29 C 0.7241(3) 1.0229(2) -0.0676(2) 0.0334(9) Uani 1 1 d .
H29 H 0.7347 1.0444 -0.0163 0.040 Uiso 1 1 calc R
C30 C 0.7308(4) 1.0724(2) -0.1121(2) 0.0455(11) Uani 1 1 d .
H30 H 0.7462 1.1273 -0.0908 0.055 Uiso 1 1 calc R
C31 C 0.7154(4) 1.0431(3) -0.1861(3) 0.0507(12) Uani 1 1 d .
H31 H 0.7189 1.0772 -0.2163 0.061 Uiso 1 1 calc R
C32 C 0.6945(4) 0.9632(3) -0.2167(2) 0.0504(12) Uani 1 1 d .
H32 H 0.6845 0.9424 -0.2681 0.060 Uiso 1 1 calc R
C33 C 0.6881(4) 0.9131(2) -0.1726(2) 0.0390(9) Uani 1 1 d .
H33 H 0.6740 0.8583 -0.1941 0.047 Uiso 1 1 calc R
C34 C 0.7759(4) 0.6037(2) -0.0297(2) 0.0518(11) Uani 1 1 d .
H34A H 0.8055 0.6155 0.0237 0.078 Uiso 1 1 calc R
H34B H 0.8443 0.5815 -0.0531 0.078 Uiso 1 1 calc R
H34C H 0.6793 0.5654 -0.0475 0.078 Uiso 1 1 calc R
C35 C 0.6986(4) 0.6700(3) -0.1533(2) 0.0545(12) Uani 1 1 d .
H35A H 0.6024 0.6316 -0.1664 0.082 Uiso 1 1 calc R
H35B H 0.7622 0.6470 -0.1802 0.082 Uiso 1 1 calc R
H35C H 0.6919 0.7178 -0.1663 0.082 Uiso 1 1 calc R
C36 C 0.9617(4) 0.7626(2) -0.0326(2) 0.0500(11) Uani 1 1 d .
H36A H 0.9627 0.8062 -0.0537 0.075 Uiso 1 1 calc R
H36B H 1.0226 0.7326 -0.0540 0.075 Uiso 1 1 calc R
H36C H 0.9990 0.7839 0.0207 0.075 Uiso 1 1 calc R
C37 C 0.5750(3) 0.78096(18) 0.53637(17) 0.0228(7) Uani 1 1 d .
C38 C 0.4584(3) 0.73851(18) 0.55923(17) 0.0233(7) Uani 1 1 d .
C39 C 0.3809(3) 0.78003(19) 0.59905(17) 0.0254(8) Uani 1 1 d .
H39 H 0.3041 0.7516 0.6157 0.031 Uiso 1 1 calc R
C40 C 0.4115(3) 0.86126(19) 0.61529(18) 0.0257(8) Uani 1 1 d .
C41 C 0.5248(3) 0.90152(18) 0.59054(17) 0.0232(7) Uani 1 1 d .
H41 H 0.5458 0.9571 0.6001 0.028 Uiso 1 1 calc R
C42 C 0.6079(3) 0.86342(18) 0.55246(17) 0.0232(7) Uani 1 1 d .
C43 C 0.3277(4) 0.9050(2) 0.6602(2) 0.0381(9) Uani 1 1 d .
H43A H 0.2839 0.9343 0.6320 0.057 Uiso 1 1 calc R
H43B H 0.3930 0.9420 0.7057 0.057 Uiso 1 1 calc R
H43C H 0.2519 0.8670 0.6721 0.057 Uiso 1 1 calc R
C44 C 0.4167(3) 0.64831(18) 0.53715(18) 0.0259(8) Uani 1 1 d .
H44 H 0.5090 0.6345 0.5434 0.031 Uiso 1 1 calc R
C45 C 0.3436(3) 0.61368(19) 0.45592(19) 0.0282(8) Uani 1 1 d .
C46 C 0.3857(4) 0.5558(2) 0.4106(2) 0.0381(9) Uani 1 1 d .
H46 H 0.4592 0.5371 0.4312 0.046 Uiso 1 1 calc R
C47 C 0.3234(5) 0.5248(2) 0.3363(2) 0.0510(11) Uani 1 1 d .
H47 H 0.3549 0.4858 0.3062 0.061 Uiso 1 1 calc R
C48 C 0.2150(5) 0.5509(3) 0.3060(2) 0.0547(12) Uani 1 1 d .
H48 H 0.1707 0.5294 0.2552 0.066 Uiso 1 1 calc R
C49 C 0.1713(4) 0.6083(2) 0.3500(2) 0.0463(10) Uani 1 1 d .
H49 H 0.0967 0.6263 0.3293 0.056 Uiso 1 1 calc R
C50 C 0.2355(4) 0.6396(2) 0.4238(2) 0.0346(9) Uani 1 1 d .
H50 H 0.2055 0.6796 0.4533 0.042 Uiso 1 1 calc R
C51 C 0.3299(3) 0.61260(18) 0.58741(18) 0.0260(8) Uani 1 1 d .
C52 C 0.1812(4) 0.5811(2) 0.5693(2) 0.0341(9) Uani 1 1 d .
H52 H 0.1279 0.5799 0.5234 0.041 Uiso 1 1 calc R
C53 C 0.1097(4) 0.5515(2) 0.6178(2) 0.0379(9) Uani 1 1 d .
H53 H 0.0077 0.5298 0.6046 0.045 Uiso 1 1 calc R
C54 C 0.1831(4) 0.5527(2) 0.6840(2) 0.0461(10) Uani 1 1 d .
H54 H 0.1331 0.5322 0.7168 0.055 Uiso 1 1 calc R
C55 C 0.3298(5) 0.5841(3) 0.7026(2) 0.0688(15) Uani 1 1 d .
H55 H 0.3824 0.5858 0.7488 0.083 Uiso 1 1 calc R
C56 C 0.4019(4) 0.6133(3) 0.6542(2) 0.0563(12) Uani 1 1 d .
H56 H 0.5041 0.6345 0.6677 0.068 Uiso 1 1 calc R
C57 C 0.7292(3) 0.90845(18) 0.52324(17) 0.0234(7) Uani 1 1 d .
H57 H 0.8086 0.8839 0.5286 0.028 Uiso 1 1 calc R
C58 C 0.6796(3) 0.89658(18) 0.44193(18) 0.0240(8) Uani 1 1 d .
C59 C 0.7687(4) 0.8829(2) 0.3935(2) 0.0346(9) Uani 1 1 d .
H59 H 0.8636 0.8824 0.4118 0.041 Uiso 1 1 calc R
C60 C 0.7200(4) 0.8699(2) 0.3188(2) 0.0441(10) Uani 1 1 d .
H60 H 0.7818 0.8603 0.2865 0.053 Uiso 1 1 calc R
C61 C 0.5835(4) 0.87086(19) 0.2910(2) 0.0351(9) Uani 1 1 d .
H61 H 0.5509 0.8622 0.2399 0.042 Uiso 1 1 calc R
C62 C 0.4946(4) 0.8845(2) 0.3381(2) 0.0333(9) Uani 1 1 d .
H62 H 0.4002 0.8855 0.3195 0.040 Uiso 1 1 calc R
C63 C 0.5425(3) 0.89673(19) 0.41229(19) 0.0305(8) Uani 1 1 d .
H63 H 0.4793 0.9055 0.4440 0.037 Uiso 1 1 calc R
C64 C 0.7924(3) 0.99564(19) 0.56896(18) 0.0255(8) Uani 1 1 d .
C65 C 0.8686(3) 1.0136(2) 0.64103(19) 0.0334(9) Uani 1 1 d .
H65 H 0.8840 0.9720 0.6594 0.040 Uiso 1 1 calc R
C66 C 0.9225(4) 1.0910(2) 0.6865(2) 0.0425(10) Uani 1 1 d .
H66 H 0.9731 1.1019 0.7357 0.051 Uiso 1 1 calc R
C67 C 0.9026(4) 1.1517(2) 0.6603(2) 0.0434(10) Uani 1 1 d .
H67 H 0.9395 1.2048 0.6912 0.052 Uiso 1 1 calc R
C68 C 0.8283(4) 1.1353(2) 0.5885(2) 0.0411(10) Uani 1 1 d .
H68 H 0.8141 1.1771 0.5700 0.049 Uiso 1 1 calc R
C69 C 0.7745(3) 1.0574(2) 0.5434(2) 0.0319(9) Uani 1 1 d .
H69 H 0.7246 1.0467 0.4941 0.038 Uiso 1 1 calc R
C70 C 0.8208(4) 0.7672(3) 0.6459(2) 0.0563(12) Uani 1 1 d .
H70A H 0.8369 0.8243 0.6566 0.084 Uiso 1 1 calc R
H70B H 0.9012 0.7574 0.6751 0.084 Uiso 1 1 calc R
H70C H 0.7306 0.7429 0.6584 0.084 Uiso 1 1 calc R
C71 C 0.9798(4) 0.7728(3) 0.5245(3) 0.0643(14) Uani 1 1 d .
H71A H 0.9721 0.7545 0.4715 0.096 Uiso 1 1 calc R
H71B H 1.0600 0.7599 0.5504 0.096 Uiso 1 1 calc R
H71C H 0.9973 0.8302 0.5401 0.096 Uiso 1 1 calc R
C72 C 0.7900(4) 0.6163(2) 0.5289(3) 0.0604(13) Uani 1 1 d .
H72A H 0.7093 0.5916 0.5480 0.091 Uiso 1 1 calc R
H72B H 0.8791 0.6100 0.5536 0.091 Uiso 1 1 calc R
H72C H 0.7716 0.5910 0.4760 0.091 Uiso 1 1 calc R

loop_
_atom_site_aniso_label
_atom_site_aniso_U_11
_atom_site_aniso_U_22
_atom_site_aniso_U_33
_atom_site_aniso_U_23
_atom_site_aniso_U_13
_atom_site_aniso_U_12
Ge1 0.0399(2) 0.0313(2) 0.0268(2) 0.00640(18) 0.00359(18) 0.01306(17)
Cl1 0.0552(6) 0.0488(6) 0.0421(6) 0.0043(5) -0.0143(5) 0.0227(5)
Si1 0.0260(5) 0.0352(6) 0.0345(6) 0.0018(5) 0.0026(4) 0.0143(4)
N1 0.0237(14) 0.0255(15) 0.0223(15) 0.0051(12) 0.0022(12) 0.0088(11)
C1 0.0223(17) 0.0277(19) 0.0204(18) 0.0037(15) 0.0028(14) 0.0119(14)
Ge2 0.0469(2) 0.0354(2) 0.0278(2) 0.00652(18) 0.01198(19) 0.01270(18)
Cl2 0.1048(10) 0.0858(9) 0.0592(8) 0.0155(7) 0.0478(7) 0.0588(8)
Si2 0.0302(5) 0.0427(6) 0.0490(7) 0.0203(5) 0.0113(5) 0.0180(5)
N2 0.0280(15) 0.0266(15) 0.0239(16) 0.0061(13) 0.0122(12) 0.0121(12)
C2 0.0228(17) 0.0232(18) 0.0235(19) 0.0095(15) 0.0061(15) 0.0078(14)
C3 0.0237(18) 0.030(2) 0.032(2) 0.0124(16) 0.0052(16) 0.0051(14)
C4 0.0249(18) 0.035(2) 0.036(2) 0.0153(18) 0.0038(16) 0.0093(15)
C5 0.0293(19) 0.033(2) 0.033(2) 0.0188(17) 0.0099(16) 0.0121(16)
C6 0.0212(17) 0.0246(18) 0.0245(19) 0.0071(15) 0.0067(15) 0.0089(14)
C7 0.032(2) 0.056(3) 0.061(3) 0.034(2) -0.006(2) 0.0083(18)
C8 0.0221(17) 0.0264(18) 0.030(2) 0.0093(16) 0.0039(15) 0.0072(14)
C9 0.0256(18) 0.0220(18) 0.031(2) 0.0090(16) 0.0004(16) -0.0004(14)
C10 0.040(2) 0.030(2) 0.034(2) 0.0130(18) 0.0004(18) 0.0053(16)
C11 0.055(3) 0.042(2) 0.035(3) 0.017(2) -0.002(2) 0.005(2)
C12 0.053(2) 0.039(2) 0.026(2) 0.0065(19) 0.0053(19) -0.006(2)
C13 0.043(2) 0.027(2) 0.038(2) 0.0061(18) 0.0077(19) 0.0027(17)
C14 0.034(2) 0.0264(19) 0.033(2) 0.0083(17) 0.0034(17) 0.0043(15)
C15 0.0279(18) 0.0235(18) 0.025(2) 0.0117(16) 0.0019(15) 0.0081(14)
C16 0.031(2) 0.029(2) 0.029(2) 0.0048(16) 0.0046(16) 0.0108(15)
C17 0.0274(19) 0.033(2) 0.034(2) 0.0092(18) 0.0016(16) 0.0057(16)
C18 0.039(2) 0.029(2) 0.029(2) 0.0070(17) -0.0016(17) 0.0031(16)
C19 0.049(2) 0.033(2) 0.031(2) 0.0035(18) 0.0095(18) 0.0162(18)
C20 0.034(2) 0.030(2) 0.032(2) 0.0108(17) 0.0115(17) 0.0118(16)
C21 0.0199(17) 0.0286(19) 0.028(2) 0.0078(16) 0.0050(15) 0.0081(14)
C22 0.0272(18) 0.0200(17) 0.029(2) 0.0127(15) 0.0085(16) 0.0075(14)
C23 0.0258(19) 0.032(2) 0.033(2) 0.0079(17) 0.0075(16) 0.0121(15)
C24 0.029(2) 0.044(2) 0.035(2) 0.0039(19) -0.0033(17) 0.0084(17)
C25 0.046(2) 0.036(2) 0.029(2) 0.0003(17) 0.0050(19) 0.0145(18)
C26 0.041(2) 0.036(2) 0.037(2) 0.0095(18) 0.0148(19) 0.0173(17)
C27 0.0248(18) 0.030(2) 0.032(2) 0.0087(17) 0.0054(16) 0.0089(15)
C28 0.0164(17) 0.039(2) 0.031(2) 0.0163(18) 0.0039(15) 0.0025(14)
C29 0.0247(18) 0.037(2) 0.040(2) 0.0169(19) 0.0050(16) 0.0085(15)
C30 0.032(2) 0.051(3) 0.060(3) 0.033(2) 0.007(2) 0.0099(18)
C31 0.029(2) 0.072(3) 0.065(3) 0.048(3) 0.012(2) 0.011(2)
C32 0.027(2) 0.090(4) 0.034(2) 0.033(3) 0.0044(18) 0.005(2)
C33 0.030(2) 0.047(2) 0.037(2) 0.014(2) 0.0083(17) 0.0029(17)
C34 0.052(3) 0.041(2) 0.062(3) 0.006(2) 0.008(2) 0.025(2)
C35 0.051(3) 0.072(3) 0.038(3) -0.001(2) 0.013(2) 0.028(2)
C36 0.030(2) 0.056(3) 0.061(3) 0.007(2) 0.015(2) 0.0141(18)
C37 0.0232(17) 0.0288(19) 0.0176(18) 0.0063(15) 0.0026(14) 0.0114(14)
C38 0.0239(17) 0.0227(18) 0.0217(19) 0.0082(15) 0.0009(15) 0.0053(14)
C39 0.0227(17) 0.031(2) 0.0251(19) 0.0089(16) 0.0101(15) 0.0086(14)
C40 0.0235(18) 0.029(2) 0.0238(19) 0.0048(16) 0.0058(15) 0.0097(14)
C41 0.0263(17) 0.0192(17) 0.0219(19) 0.0035(14) 0.0051(15) 0.0057(14)
C42 0.0215(17) 0.0265(19) 0.0201(18) 0.0074(15) 0.0032(14) 0.0050(14)
C43 0.039(2) 0.031(2) 0.044(2) 0.0039(18) 0.0194(18) 0.0114(16)
C44 0.0267(18) 0.0276(19) 0.027(2) 0.0116(16) 0.0075(15) 0.0106(14)
C45 0.0325(19) 0.0218(18) 0.029(2) 0.0092(16) 0.0105(16) 0.0012(15)
C46 0.046(2) 0.028(2) 0.037(2) 0.0081(18) 0.0108(19) 0.0064(17)
C47 0.068(3) 0.035(2) 0.037(3) -0.002(2) 0.016(2) 0.003(2)
C48 0.062(3) 0.052(3) 0.030(2) 0.008(2) 0.000(2) -0.007(2)
C49 0.045(2) 0.048(3) 0.038(3) 0.020(2) 0.003(2) -0.0005(19)
C50 0.038(2) 0.031(2) 0.033(2) 0.0131(17) 0.0066(18) 0.0047(16)
C51 0.0294(19) 0.0204(18) 0.029(2) 0.0092(15) 0.0059(16) 0.0085(14)
C52 0.033(2) 0.036(2) 0.035(2) 0.0190(18) 0.0068(17) 0.0055(16)
C53 0.030(2) 0.035(2) 0.047(3) 0.0163(19) 0.0086(19) 0.0031(16)
C54 0.044(2) 0.058(3) 0.039(3) 0.028(2) 0.010(2) 0.007(2)
C55 0.047(3) 0.109(4) 0.048(3) 0.052(3) -0.003(2) -0.001(3)
C56 0.030(2) 0.086(3) 0.052(3) 0.040(3) 0.002(2) 0.001(2)
C57 0.0215(17) 0.0266(18) 0.0235(19) 0.0078(15) 0.0057(14) 0.0086(14)
C58 0.0286(18) 0.0192(17) 0.0231(19) 0.0051(15) 0.0084(15) 0.0047(14)
C59 0.0249(19) 0.047(2) 0.031(2) 0.0092(18) 0.0108(16) 0.0075(16)
C60 0.042(2) 0.058(3) 0.031(2) 0.009(2) 0.0180(19) 0.0103(19)
C61 0.040(2) 0.030(2) 0.028(2) 0.0061(17) 0.0044(18) 0.0010(16)
C62 0.032(2) 0.037(2) 0.032(2) 0.0140(17) 0.0028(17) 0.0100(16)
C63 0.0308(19) 0.036(2) 0.029(2) 0.0106(17) 0.0103(16) 0.0131(16)
C64 0.0181(17) 0.0267(19) 0.030(2) 0.0077(16) 0.0095(15) 0.0030(14)
C65 0.0286(19) 0.037(2) 0.031(2) 0.0108(18) 0.0084(17) 0.0019(16)
C66 0.033(2) 0.048(3) 0.032(2) 0.003(2) 0.0105(18) -0.0042(18)
C67 0.035(2) 0.035(2) 0.042(3) -0.008(2) 0.0152(19) -0.0052(17)
C68 0.036(2) 0.028(2) 0.063(3) 0.015(2) 0.026(2) 0.0076(16)
C69 0.0276(19) 0.033(2) 0.035(2) 0.0089(18) 0.0114(16) 0.0084(15)
C70 0.055(3) 0.076(3) 0.042(3) 0.022(2) -0.002(2) 0.029(2)
C71 0.031(2) 0.080(3) 0.096(4) 0.045(3) 0.017(2) 0.022(2)
C72 0.056(3) 0.059(3) 0.084(4) 0.033(3) 0.020(2) 0.036(2)

loop_
_atom_type_symbol
_atom_type_description
_atom_type_scat_dispersion_real
_atom_type_scat_dispersion_imag
_atom_type_scat_source
C C 0.0033 0.0016 'International Tables Vol C Tables 4.2.6.8 and 6.1.1.4'
H H 0.0000 0.0000 'International Tables Vol C Tables 4.2.6.8 and 6.1.1.4'
N N 0.0061 0.0033 'International Tables Vol C Tables 4.2.6.8 and 6.1.1.4'
Si Si 0.0817 0.0704 'International Tables Vol C Tables 4.2.6.8 and 6.1.1.4'
Cl Cl 0.1484 0.1585 'International Tables Vol C Tables 4.2.6.8 and 6.1.1.4'
Ge Ge 0.1547 1.8001 'International Tables Vol C Tables 4.2.6.8 and 6.1.1.4'

loop_
_geom_angle_atom_site_label_1
_geom_angle_atom_site_label_2
_geom_angle_atom_site_label_3
_geom_angle
N1 Ge1 Cl1 98.85(9)
N1 Si1 C34 111.49(17)
N1 Si1 C35 108.10(15)
C34 Si1 C35 108.3(2)
N1 Si1 C36 111.93(15)
C34 Si1 C36 109.33(19)
C35 Si1 C36 107.6(2)
C1 N1 Si1 118.5(2)
C1 N1 Ge1 110.95(19)
Si1 N1 Ge1 130.54(15)
C2 C1 C6 120.0(3)
C2 C1 N1 119.8(3)
C6 C1 N1 120.2(3)
N2 Ge2 Cl2 98.54(9)
N2 Si2 C72 112.24(17)
N2 Si2 C71 111.23(17)
C72 Si2 C71 109.1(2)
N2 Si2 C70 107.58(16)
C72 Si2 C70 108.4(2)
C71 Si2 C70 108.1(2)
C37 N2 Si2 118.7(2)
C37 N2 Ge2 109.89(19)
Si2 N2 Ge2 131.39(15)
C3 C2 C1 118.8(3)
C3 C2 C8 121.6(3)
C1 C2 C8 119.5(3)
C4 C3 C2 122.4(3)
C3 C4 C5 117.8(3)
C3 C4 C7 121.5(3)
C5 C4 C7 120.7(3)
C6 C5 C4 122.3(3)
C5 C6 C1 118.6(3)
C5 C6 C21 122.2(3)
C1 C6 C21 119.2(3)
C9 C8 C2 111.3(3)
C9 C8 C15 111.8(3)
C2 C8 C15 113.8(3)
C14 C9 C10 118.2(3)
C14 C9 C8 122.1(3)
C10 C9 C8 119.7(3)
C11 C10 C9 120.9(4)
C12 C11 C10 120.2(4)
C11 C12 C13 119.3(4)
C14 C13 C12 120.6(4)
C13 C14 C9 120.8(3)
C20 C15 C16 117.9(3)
C20 C15 C8 119.1(3)
C16 C15 C8 122.9(3)
C17 C16 C15 121.0(3)
C18 C17 C16 119.8(3)
C19 C18 C17 120.2(3)
C18 C19 C20 119.7(3)
C19 C20 C15 121.3(3)
C22 C21 C6 111.7(3)
C22 C21 C28 112.6(3)
C6 C21 C28 112.9(3)
C23 C22 C27 117.8(3)
C23 C22 C21 120.7(3)
C27 C22 C21 121.4(3)
C24 C23 C22 121.2(3)
C23 C24 C25 120.0(3)
C24 C25 C26 119.5(3)
C27 C26 C25 120.3(3)
C26 C27 C22 121.2(3)
C29 C28 C33 118.1(3)
C29 C28 C21 122.6(3)
C33 C28 C21 119.3(3)
C30 C29 C28 120.8(4)
C31 C30 C29 120.8(4)
C30 C31 C32 119.4(4)
C31 C32 C33 120.3(4)
C28 C33 C32 120.6(4)
C42 C37 C38 119.7(3)
C42 C37 N2 120.4(3)
C38 C37 N2 120.0(3)
C39 C38 C37 118.7(3)
C39 C38 C44 121.8(3)
C37 C38 C44 119.4(3)
C40 C39 C38 122.4(3)
C39 C40 C41 117.7(3)
C39 C40 C43 121.2(3)
C41 C40 C43 121.1(3)
C42 C41 C40 122.3(3)
C41 C42 C37 119.2(3)
C41 C42 C57 121.5(3)
C37 C42 C57 119.2(3)
C45 C44 C38 110.1(3)
C45 C44 C51 113.7(3)
C38 C44 C51 113.1(3)
C46 C45 C50 117.5(3)
C46 C45 C44 120.6(3)
C50 C45 C44 121.9(3)
C47 C46 C45 121.7(4)
C46 C47 C48 119.5(4)
C49 C48 C47 119.8(4)
C50 C49 C48 120.2(4)
C49 C50 C45 121.2(4)
C56 C51 C52 117.8(3)
C56 C51 C44 118.9(3)
C52 C51 C44 123.3(3)
C51 C52 C53 120.2(3)
C54 C53 C52 121.2(3)
C53 C54 C55 119.0(4)
C54 C55 C56 120.2(4)
C51 C56 C55 121.6(4)
C58 C57 C64 113.6(3)
C58 C57 C42 110.6(2)
C64 C57 C42 112.1(3)
C63 C58 C59 117.2(3)
C63 C58 C57 121.3(3)
C59 C58 C57 121.4(3)
C60 C59 C58 120.7(3)
C61 C60 C59 120.8(3)
C60 C61 C62 119.2(3)
C61 C62 C63 120.0(3)
C62 C63 C58 122.1(3)
C69 C64 C65 117.9(3)
C69 C64 C57 123.6(3)
C65 C64 C57 118.4(3)
C66 C65 C64 121.3(4)
C67 C66 C65 119.9(4)
C66 C67 C68 119.7(3)
C67 C68 C69 119.8(4)
C64 C69 C68 121.3(4)

loop_
_geom_bond_atom_site_label_1
_geom_bond_atom_site_label_2
_geom_bond_distance
Ge1 N1 1.855(3)
Ge1 Cl1 2.2566(12)
Si1 N1 1.769(3)
Si1 C34 1.858(4)
Si1 C35 1.859(4)
Si1 C36 1.865(4)
N1 C1 1.460(4)
C1 C2 1.405(4)
C1 C6 1.408(4)
Ge2 N2 1.862(3)
Ge2 Cl2 2.2452(13)
Si2 N2 1.769(3)
Si2 C72 1.857(4)
Si2 C71 1.859(4)
Si2 C70 1.864(4)
N2 C37 1.439(4)
C2 C3 1.388(4)
C2 C8 1.527(4)
C3 C4 1.382(5)
C4 C5 1.392(4)
C4 C7 1.513(5)
C5 C6 1.389(4)
C6 C21 1.530(4)
C8 C9 1.527(5)
C8 C15 1.533(4)
C9 C14 1.386(5)
C9 C10 1.393(5)
C10 C11 1.386(5)
C11 C12 1.374(5)
C12 C13 1.387(5)
C13 C14 1.376(5)
C15 C20 1.388(5)
C15 C16 1.391(4)
C16 C17 1.384(4)
C17 C18 1.380(5)
C18 C19 1.373(5)
C19 C20 1.384(5)
C21 C22 1.519(4)
C21 C28 1.534(5)
C22 C23 1.390(4)
C22 C27 1.393(4)
C23 C24 1.380(5)
C24 C25 1.382(5)
C25 C26 1.384(5)
C26 C27 1.374(5)
C28 C29 1.389(5)
C28 C33 1.392(5)
C29 C30 1.389(5)
C30 C31 1.367(6)
C31 C32 1.384(6)
C32 C33 1.393(5)
C37 C42 1.404(4)
C37 C38 1.409(4)
C38 C39 1.389(4)
C38 C44 1.528(4)
C39 C40 1.384(4)
C40 C41 1.390(4)
C40 C43 1.509(4)
C41 C42 1.382(4)
C42 C57 1.535(4)
C44 C45 1.522(5)
C44 C51 1.542(5)
C45 C46 1.391(5)
C45 C50 1.393(5)
C46 C47 1.383(5)
C47 C48 1.384(6)
C48 C49 1.381(6)
C49 C50 1.378(5)
C51 C56 1.368(5)
C51 C52 1.384(4)
C52 C53 1.386(5)
C53 C54 1.360(5)
C54 C55 1.366(5)
C55 C56 1.384(6)
C57 C58 1.514(4)
C57 C64 1.534(4)
C58 C63 1.384(4)
C58 C59 1.395(5)
C59 C60 1.389(5)
C60 C61 1.375(5)
C61 C62 1.375(5)
C62 C63 1.381(5)
C64 C69 1.379(5)
C64 C65 1.393(5)
C65 C66 1.389(5)
C66 C67 1.374(5)
C67 C68 1.387(5)
C68 C69 1.392(5)
